data_1502743
loop_
_publ_author_name
'Hathwar, Venkatesha R.'
'Guru Row, Tayur N.'

_publ_contact_author
;
 Prof. Dr. T. N. Guru Row
 Solid State and Structural Chemistry Unit
 Indian Institute of Science
 Bangalore, 560 012
 India
;
_publ_section_title
;
 Nature of Cl&#x00B7;&#x00B7;&#x00B7;Cl intermolecular interactions via
 experimental and theoretical charge density analysis: correlation of
 polar flattening effects with geometry.
;
_journal_issue 51
_journal_name_full 'The journal of physical chemistry. A'
_journal_page_first 13434
_journal_page_last 13441
_journal_paper_doi 10.1021/jp1100413
_journal_volume 114
_journal_year 2010
_chemical_formula_moiety 'C11 H9 Cl2 N'
_chemical_formula_sum 'C11 H9 Cl2 N'
_chemical_formula_weight 226.09
_chemical_name_common 2-chloro-3-(chloromethyl)-8-methylquinoline
_space_group_IT_number 14
_symmetry_cell_setting monoclinic
_symmetry_space_group_name_Hall '-P 2ybc'
_symmetry_space_group_name_H-M 'P 1 21/c 1'
_atom_sites_solution_primary direct
_atom_sites_solution_secondary difmap
_audit_conform_dict_location ftp://ftp.iucr.org/pub/cif_core.dic
_audit_conform_dict_name cif_core.dic
_audit_conform_dict_version 2.3
_audit_creation_date '02-Oct-10 T00:20:07-00:00'
_audit_creation_method 'XD routine XDCIF'
_cell_angle_alpha 90.00
_cell_angle_beta 94.87(1)
_cell_angle_gamma 90.00
_cell_formula_units_Z 4
_cell_length_a 14.980(2)
_cell_length_b 4.5662(7)
_cell_length_c 14.858(2)
_cell_measurement_reflns_used 1423
_cell_measurement_temperature 100(2)
_cell_measurement_theta_max 50.14
_cell_measurement_theta_min 1.36
_cell_volume 1012.6(2)
_computing_cell_refinement 'SAINTPLUS (BRUKER-AXS)'
_computing_data_collection 'KAPPA APEX II (BRUKER-AXS)'
_computing_data_reduction 'SAINTPLUS (BRUKER-AXS)'
_computing_molecular_graphics 'XD2006   (Volkov et al, 2006)'
_computing_publication_material 'XD2006   (Volkov et al, 2006)'
_computing_structure_refinement 'XD2006   (Volkov et al, 2006)'
_computing_structure_solution 'SHELXS-97 (Sheldrick, 2008)'
_diffrn_ambient_temperature 100(2)
_diffrn_measured_fraction_theta_full 1.000
_diffrn_measured_fraction_theta_max 1.000
_diffrn_measurement_device_type 'Bruker Kappa APEX II CCD detector'
_diffrn_measurement_method '\f and \w scans'
_diffrn_radiation_monochromator graphite
_diffrn_radiation_probe x-ray
_diffrn_radiation_source 'fine-focus sealed tube'
_diffrn_radiation_type MoK\a
_diffrn_radiation_wavelength 0.71073
_diffrn_reflns_av_R_equivalents 0.0261
_diffrn_reflns_av_sigmaI/netI 0.0276
_diffrn_reflns_limit_h_max 32
_diffrn_reflns_limit_h_min 0
_diffrn_reflns_limit_k_max 0
_diffrn_reflns_limit_k_min -9
_diffrn_reflns_limit_l_max 31
_diffrn_reflns_limit_l_min -32
_diffrn_reflns_number 76000
_diffrn_reflns_theta_full 50.14
_diffrn_reflns_theta_max 50.14
_diffrn_reflns_theta_min 1.36
_exptl_absorpt_coefficient_mu 0.596
_exptl_absorpt_correction_T_max 0.9645
_exptl_absorpt_correction_T_min 0.8923
_exptl_absorpt_correction_type analytical
_exptl_absorpt_process_details 'Bruker AXS, 2008)'
_exptl_crystal_colour colorless
_exptl_crystal_density_diffrn 1.483
_exptl_crystal_density_method 'not measured'
_exptl_crystal_description block
_exptl_crystal_F_000 464
_exptl_crystal_size_max 0.32
_exptl_crystal_size_mid 0.27
_exptl_crystal_size_min 0.15
_refine_diff_density_max 0.187
_refine_diff_density_min -0.133
_refine_diff_density_rms 0.045
_refine_ls_extinction_method none
_refine_ls_goodness_of_fit_ref 1.165
_refine_ls_hydrogen_treatment mixed
_refine_ls_matrix_type full
_refine_ls_number_parameters 367
_refine_ls_number_reflns 7393
_refine_ls_number_restraints 0
_refine_ls_restrained_S_all 1.165
_refine_ls_R_factor_all 0.0249
_refine_ls_R_factor_gt 0.0202
_refine_ls_R_Fsqd_factor 0.0249
_refine_ls_shift/su_max 0.000
_refine_ls_shift/su_mean 0.000
_refine_ls_structure_factor_coef Fsqd
_refine_ls_weighting_details
;
        calc w2 = 1/[s^2^(Fo^2^)]
;
_refine_ls_weighting_scheme calc
_refine_ls_wR_factor_ref 0.0370
_reflns_number_gt 7393
_reflns_number_total 10681
_reflns_threshold_expression >3sigma(I)
_cod_data_source_file jp1100413_si_004.cif
_cod_data_source_block VCL3
_cod_depositor_comments
;
The following automatic conversions were performed:

'_symmetry_cell_setting' value 'Monoclinic' changed to 'monoclinic'
according to /home/saulius/struct/CIF-dictionaries/cif_core.dic
dictionary named 'cif_core.dic' version 2.4.2 from 2011-04-26.

Automatic conversion script
Id: cif_fix_values 1715 2011-07-08 13:25:40Z adriana 
;
_cod_original_cell_volume 1012.6(3)
_cod_original_sg_symbol_H-M 'P 21/c'
_cod_database_code 1502743
_atom_site_anharm_details
;
The atomic anharmonic pdf is approximated by a Gram-Charlier expansion
about the harmonic pdf, according to the expression :
 
      P(u) = (1 + Cijk*Hijk/3! + Dijkl*Hijkl/4!)*P(0)
 
The coefficients Cijk and Dijkl are refined in the least squares procedure.
The reported coefficients Cijk are multiplied by 1000 and Dijkl by 10000.
;

loop_
_symmetry_equiv_pos_as_xyz
'x, y, z'
'-x, y+1/2, -z+1/2'
'-x, -y, -z'
'x, -y-1/2, z-1/2'

loop_
_atom_local_axes_atom_label
_atom_local_axes_atom0
_atom_local_axes_ax1
_atom_local_axes_atom1
_atom_local_axes_atom2
_atom_local_axes_ax2
CL(1) C(1) Z CL(1) N(1) Y
CL(2) C(10) Z CL(2) H(10A) Y
N(1) C(1) Z N(1) C(8) Y
C(1) N(1) Z C(1) C(2) Y
C(2) C(3) Z C(2) C(1) Y
C(3) H(3) Z C(3) C(2) Y
C(4) H(4) Z C(4) C(5) Y
C(5) H(5) Z C(5) C(4) Y
C(6) H(6) Z C(6) C(7) Y
C(7) C(6) Z C(7) C(8) Y
C(8) N(1) Z C(8) C(9) Y
C(9) C(3) Z C(9) C(4) Y
C(10) H(10B) Z C(10) H(10A) Y
C(11) H(11A) Z C(11) H(11B) Y
H(3) C(3) Z H(3) C(2) Y
H(4) C(4) Z H(4) C(9) Y
H(5) C(5) Z H(5) C(4) Y
H(6) C(6) Z H(6) C(7) Y
H(10A) C(10) Z H(10A) H(10B) Y
H(10B) C(10) Z H(10B) H(10A) Y
H(11A) C(11) Z H(11A) H(11B) Y
H(11B) C(11) Z H(11B) H(11A) Y
H(11C) C(11) Z H(11C) H(11A) Y

loop_
_atom_rho_multipole_atom_label
_atom_rho_multipole_coeff_Pv
_atom_rho_multipole_coeff_P00
_atom_rho_multipole_coeff_P11
_atom_rho_multipole_coeff_P1-1
_atom_rho_multipole_coeff_P10
_atom_rho_multipole_coeff_P20
_atom_rho_multipole_coeff_P21
_atom_rho_multipole_coeff_P2-1
_atom_rho_multipole_coeff_P22
_atom_rho_multipole_coeff_P2-2
_atom_rho_multipole_coeff_P30
_atom_rho_multipole_coeff_P31
_atom_rho_multipole_coeff_P3-1
_atom_rho_multipole_coeff_P32
_atom_rho_multipole_coeff_P3-2
_atom_rho_multipole_coeff_P33
_atom_rho_multipole_coeff_P3-3
_atom_rho_multipole_coeff_P40
_atom_rho_multipole_coeff_P41
_atom_rho_multipole_coeff_P4-1
_atom_rho_multipole_coeff_P42
_atom_rho_multipole_coeff_P4-2
_atom_rho_multipole_coeff_P43
_atom_rho_multipole_coeff_P4-3
_atom_rho_multipole_coeff_P44
_atom_rho_multipole_coeff_P4-4
_atom_rho_multipole_kappa
_atom_rho_multipole_kappa_prime0
_atom_rho_multipole_kappa_prime1
_atom_rho_multipole_kappa_prime2
_atom_rho_multipole_kappa_prime3
_atom_rho_multipole_kappa_prime4
Cl(1) 7.09(3) 0 0 0 -0.018(10) -0.163(12) -0.050(10) 0 -0.022(10) -0.044(11) 0.109(10) 0 0 0 0 0 0 0 0 0 0 0 0 0 0 0 1.071(3) 1.02(3) 1.02(3) 1.02(3) 1.02(3) 1.02(3)
Cl(2) 7.20(4) 0 0 0 0.024(12) -0.245(15) 0.069(12) 0 -0.016(11) -0.009(12) 0.098(12) 0 0 0 0 0 0 0 0 0 0 0 0 0 0 0 1.066(3) 0.89(3) 0.89(3) 0.89(3) 0.89(3) 0.89(3)
N(1) 5.13(5) 0 -0.013(10) -0.128(13) -0.060(14) 0.091(14) 0.054(11) 0.008(12) -0.141(10) -0.016(10) 0.122(14) 0.010(11) 0.010(12) 0.051(11) 0.008(10) -0.009(9) -0.029(9) 0 0 0 0 0 0 0 0 0 1.002(4) 0.91(3) 0.91(3) 0.91(3) 0.91(3) 0.91(3)
C(1) 4.22(3) 0 0.015(13) 0.103(15) 0.07(2) 0.210(18) 0.053(13) -0.028(15) -0.151(13) 0.011(12) 0.299(19) 0.020(15) 0.138(18) 0.246(15) 0.028(15) 0.024(13) 0.026(13) 0 0 0 0 0 0 0 0 0 1.0119(18) 0.862(7) 0.862(7) 0.862(7) 0.862(7) 0.862(7)
C(2) 4.05(3) 0 -0.020(14) -0.012(18) 0.048(19) 0.141(16) -0.013(13) 0.038(17) -0.164(14) -0.040(13) 0.277(18) -0.016(15) -0.02(2) 0.246(17) 0.002(16) 0.027(15) -0.011(14) 0 0 0 0 0 0 0 0 0 1.0119(18) 0.862(7) 0.862(7) 0.862(7) 0.862(7) 0.862(7)
C(3) 4.06(4) 0 0.013(14) 0.044(19) -0.02(2) 0.137(17) -0.004(12) -0.028(16) -0.236(15) -0.023(14) 0.279(18) -0.005(13) -0.021(18) 0.190(15) 0.008(15) -0.007(15) 0.013(15) 0 0 0 0 0 0 0 0 0 1.0119(18) 0.862(7) 0.862(7) 0.862(7) 0.862(7) 0.862(7)
C(4) 3.96(4) 0 -0.002(14) 0.04(2) -0.07(2) 0.115(19) 0.002(13) -0.006(17) -0.196(15) -0.035(15) 0.27(2) 0.020(14) 0.027(19) 0.172(15) -0.008(17) 0.009(15) 0.026(16) 0 0 0 0 0 0 0 0 0 1.0119(18) 0.862(7) 0.862(7) 0.862(7) 0.862(7) 0.862(7)
C(5) 4.08(4) 0 -0.006(15) -0.05(2) -0.09(2) 0.061(18) -0.013(13) -0.004(19) -0.275(17) -0.028(16) 0.280(19) -0.004(14) 0.03(2) 0.227(17) -0.001(17) 0.004(17) 0.043(17) 0 0 0 0 0 0 0 0 0 1.0119(18) 0.862(7) 0.862(7) 0.862(7) 0.862(7) 0.862(7)
C(6) 4.07(4) 0 -0.011(15) 0.10(2) 0.02(2) 0.14(2) 0.010(13) 0.000(18) -0.211(17) 0.009(16) 0.30(2) 0.034(14) -0.11(2) 0.168(16) -0.039(17) 0.012(17) -0.031(17) 0 0 0 0 0 0 0 0 0 1.0119(18) 0.862(7) 0.862(7) 0.862(7) 0.862(7) 0.862(7)
C(7) 4.11(3) 0 -0.015(14) 0.007(19) -0.01(2) 0.167(18) 0.009(14) 0.053(18) -0.212(15) -0.043(14) 0.271(19) -0.021(17) -0.02(2) 0.260(17) 0.022(18) 0.001(15) 0.007(15) 0 0 0 0 0 0 0 0 0 1.0119(18) 0.862(7) 0.862(7) 0.862(7) 0.862(7) 0.862(7)
C(8) 4.07(3) 0 -0.009(13) 0.033(19) -0.008(19) 0.106(17) 0.031(13) 0.040(16) -0.202(14) 0.020(14) 0.315(18) 0.022(15) 0.06(2) 0.228(16) -0.010(16) -0.002(15) 0.001(15) 0 0 0 0 0 0 0 0 0 1.0119(18) 0.862(7) 0.862(7) 0.862(7) 0.862(7) 0.862(7)
C(9) 4.07(3) 0 -0.009(14) 0.019(18) -0.026(19) 0.115(17) 0.053(14) -0.019(16) -0.205(14) 0.005(13) 0.317(19) -0.026(16) 0.01(2) 0.249(17) 0.017(16) -0.008(15) 0.015(15) 0 0 0 0 0 0 0 0 0 1.0119(18) 0.862(7) 0.862(7) 0.862(7) 0.862(7) 0.862(7)
C(10) 4.00(4) 0 0.023(16) -0.018(18) 0.05(2) 0.096(17) 0.066(13) -0.040(13) -0.131(16) 0.053(14) 0.303(18) 0.032(15) -0.040(13) -0.023(15) 0.010(15) 0.076(14) -0.251(16) 0 0 0 0 0 0 0 0 0 1.0119(18) 0.862(7) 0.862(7) 0.862(7) 0.862(7) 0.862(7)
C(11) 4.17(5) 0 -0.07(2) 0.07(2) 0.02(2) 0.01(2) 0.057(15) -0.015(14) -0.001(19) 0.034(15) 0.218(19) 0.034(15) 0.036(15) 0.001(17) 0.059(16) -0.002(15) -0.243(17) 0 0 0 0 0 0 0 0 0 1.0119(18) 0.862(7) 0.862(7) 0.862(7) 0.862(7) 0.862(7)
H(3) 0.86(2) 0 0 0 0.113(15) 0.058(18) 0 0 0 0 0 0 0 0 0 0 0 0 0 0 0 0 0 0 0 0 1.2 1.2 1.2 1.2 1.2 1.2
H(4) 0.90(2) 0 0 0 0.182(17) 0.11(2) 0 0 0 0 0 0 0 0 0 0 0 0 0 0 0 0 0 0 0 0 1.2 1.2 1.2 1.2 1.2 1.2
H(5) 0.91(2) 0 0 0 0.170(15) 0.105(19) 0 0 0 0 0 0 0 0 0 0 0 0 0 0 0 0 0 0 0 0 1.2 1.2 1.2 1.2 1.2 1.2
H(6) 0.83(3) 0 0 0 0.116(16) 0.07(2) 0 0 0 0 0 0 0 0 0 0 0 0 0 0 0 0 0 0 0 0 1.2 1.2 1.2 1.2 1.2 1.2
H(10A) 0.88(2) 0 0 0 0.186(15) 0.139(18) 0 0 0 0 0 0 0 0 0 0 0 0 0 0 0 0 0 0 0 0 1.2 1.2 1.2 1.2 1.2 1.2
H(10B) 0.86(2) 0 0 0 0.160(15) 0.101(18) 0 0 0 0 0 0 0 0 0 0 0 0 0 0 0 0 0 0 0 0 1.2 1.2 1.2 1.2 1.2 1.2
H(11A) 0.85(3) 0 0 0 0.143(18) 0.13(2) 0 0 0 0 0 0 0 0 0 0 0 0 0 0 0 0 0 0 0 0 1.2 1.2 1.2 1.2 1.2 1.2
H(11B) 0.82(3) 0 0 0 0.102(18) 0.02(2) 0 0 0 0 0 0 0 0 0 0 0 0 0 0 0 0 0 0 0 0 1.2 1.2 1.2 1.2 1.2 1.2
H(11C) 0.80(3) 0 0 0 0.107(18) 0.02(2) 0 0 0 0 0 0 0 0 0 0 0 0 0 0 0 0 0 0 0 0 1.2 1.2 1.2 1.2 1.2 1.2

loop_
_atom_site_aniso_label
_atom_site_aniso_U_11
_atom_site_aniso_U_22
_atom_site_aniso_U_33
_atom_site_aniso_U_12
_atom_site_aniso_U_13
_atom_site_aniso_U_23
Cl(1) 0.02390(5) 0.02199(4) 0.01266(3) 0.00063(3) 0.00071(3) -0.00329(3)
Cl(2) 0.01570(4) 0.02552(5) 0.02109(4) -0.00165(3) 0.00045(3) 0.00007(3)
N(1) 0.01554(14) 0.01493(13) 0.01232(11) 0.00054(12) 0.00305(10) 0.00120(9)
C(1) 0.01595(13) 0.01381(12) 0.01101(10) 0.00126(10) 0.00196(9) 0.00039(8)
C(2) 0.01527(13) 0.01275(11) 0.01244(11) -0.00009(10) 0.00185(9) 0.00155(9)
C(3) 0.01654(14) 0.01459(12) 0.01145(11) 0.00024(10) 0.00280(10) 0.00172(9)
C(4) 0.02119(16) 0.01700(14) 0.01347(11) 0.00073(12) 0.00058(11) -0.00140(10)
C(5) 0.02100(17) 0.01920(15) 0.01884(15) -0.00043(13) -0.00190(13) -0.00311(12)
C(6) 0.01619(15) 0.01840(15) 0.02371(17) -0.00155(12) -0.00028(13) -0.00156(12)
C(7) 0.01387(14) 0.01646(14) 0.01917(14) -0.00010(11) 0.00247(11) 0.00153(11)
C(8) 0.01335(12) 0.01318(11) 0.01330(10) 0.00109(10) 0.00209(9) 0.00123(9)
C(9) 0.01574(13) 0.01317(12) 0.01137(10) 0.00135(10) 0.00159(9) 0.00067(8)
C(10) 0.01980(16) 0.01509(13) 0.01909(14) -0.00238(11) 0.00187(12) 0.00272(11)
C(11) 0.01821(17) 0.02569(19) 0.02552(18) -0.00235(15) 0.00723(14) 0.00364(14)
H(3) 0.035768 0.038256 0.020417 -0.005649 0.009531 0.002937
H(4) 0.040527 0.042907 0.020623 -0.004492 0.006922 -0.001825
H(5) 0.043647 0.04102 0.030954 -0.00677 -0.003633 -0.01265
H(6) 0.033663 0.035124 0.046749 -0.013146 0.00221 -0.003281
H(10A) 0.037981 0.031155 0.036461 -0.001631 0.000952 -0.00914
H(10B) 0.037353 0.04132 0.028364 -0.005823 0.005114 0.009369
H(11A) 0.049111 0.039052 0.047879 0.004564 0.021438 -0.001017
H(11B) 0.037991 0.058419 0.036794 0.002083 0.004698 0.015389
H(11C) 0.040779 0.051593 0.052306 -0.021559 0.010611 -0.000701

loop_
_atom_site_label
_atom_site_type_symbol
_atom_site_fract_x
_atom_site_fract_y
_atom_site_fract_z
_atom_site_U_iso_or_equiv
_atom_site_occupancy
_atom_site_symmetry_multiplicity
Cl(1) Cl 0.177530(6) -0.773484(19) 0.488802(5) 0.02 1 4
Cl(2) Cl -0.017709(6) -0.69695(2) 0.613000(6) 0.021 1 4
N(1) N 0.27487(3) -0.42254(8) 0.59362(3) 0.014 1 4
C(1) C 0.20830(3) -0.60656(8) 0.59220(2) 0.014 1 4
C(2) C 0.15959(2) -0.68342(7) 0.66703(2) 0.013 1 4
C(3) C 0.18684(3) -0.55079(8) 0.74807(2) 0.014 1 4
C(4) C 0.28885(3) -0.20789(9) 0.83641(2) 0.017 1 4
C(5) C 0.35828(3) -0.01068(9) 0.83745(3) 0.02 1 4
C(6) C 0.40008(3) 0.05020(9) 0.75747(3) 0.02 1 4
C(7) C 0.37381(3) -0.08506(8) 0.67605(3) 0.016 1 4
C(8) C 0.30147(2) -0.28878(7) 0.67412(2) 0.013 1 4
C(9) C 0.25900(3) -0.34940(7) 0.75422(2) 0.013 1 4
C(10) C 0.08187(3) -0.88905(9) 0.65881(3) 0.018 1 4
C(11) C 0.41954(3) -0.02375(11) 0.59182(3) 0.023 1 4
H(3) H 0.152232 -0.603098 0.806642 0.031 1 4
H(4) H 0.255018 -0.257499 0.895698 0.034 1 4
H(5) H 0.380277 0.106126 0.898304 0.039 1 4
H(6) H 0.452997 0.209799 0.757276 0.039 1 4
H(10A) H 0.089964 -1.066621 0.610945 0.035 1 4
H(10B) H 0.069772 -0.973204 0.725488 0.036 1 4
H(11A) H 0.446403 -0.215872 0.564708 0.044 1 4
H(11B) H 0.375764 0.058575 0.538014 0.044 1 4
H(11C) H 0.472263 0.128935 0.604895 0.048 1 4

loop_
_atom_type_symbol
_atom_type_description
_atom_type_scat_dispersion_real
_atom_type_scat_dispersion_imag
_atom_type_scat_source
C C 0.0033 0.0016 'International Tables Vol C Tables 4.2.6.8 and 6.1.1.4'
H H 0.0000 0.0000 'International Tables Vol C Tables 4.2.6.8 and 6.1.1.4'
N N 0.0061 0.0033 'International Tables Vol C Tables 4.2.6.8 and 6.1.1.4'
Cl Cl 0.1484 0.1585 'International Tables Vol C Tables 4.2.6.8 and 6.1.1.4'

loop_
_geom_angle_atom_site_label_1
_geom_angle_atom_site_label_2
_geom_angle_atom_site_label_3
_geom_angle
_geom_angle_site_symmetry_1
_geom_angle_site_symmetry_2
_geom_angle_site_symmetry_3
_geom_angle_publ_flag
C(1) N(1) C(8) 117.81(3) 1_555 1_555 1_555 yes
CL(1) C(1) N(1) 116.20(3) 1_555 1_555 1_555 yes
CL(1) C(1) C(2) 117.76(3) 1_555 1_555 1_555 yes
N(1) C(1) C(2) 126.04(3) 1_555 1_555 1_555 yes
C(1) C(2) C(3) 116.11(3) 1_555 1_555 1_555 yes
C(1) C(2) C(10) 122.60(3) 1_555 1_555 1_555 yes
C(3) C(2) C(10) 121.27(3) 1_555 1_555 1_555 yes
C(2) C(3) C(9) 120.64(3) 1_555 1_555 1_555 yes
C(2) C(3) H(3) 118.77(3) 1_555 1_555 1_555 yes
C(9) C(3) H(3) 120.60(3) 1_555 1_555 1_555 yes
C(5) C(4) C(9) 119.37(4) 1_555 1_555 1_555 yes
C(5) C(4) H(4) 122.46(4) 1_555 1_555 1_555 yes
C(9) C(4) H(4) 118.17(4) 1_555 1_555 1_555 yes
C(4) C(5) C(6) 120.45(4) 1_555 1_555 1_555 yes
C(4) C(5) H(5) 120.73(4) 1_555 1_555 1_555 yes
C(6) C(5) H(5) 118.78(4) 1_555 1_555 1_555 yes
C(5) C(6) C(7) 122.14(4) 1_555 1_555 1_555 yes
C(5) C(6) H(6) 120.84(4) 1_555 1_555 1_555 yes
C(7) C(6) H(6) 117.00(4) 1_555 1_555 1_555 yes
C(6) C(7) C(8) 117.85(4) 1_555 1_555 1_555 yes
C(6) C(7) C(11) 121.89(4) 1_555 1_555 1_555 yes
C(8) C(7) C(11) 120.26(4) 1_555 1_555 1_555 yes
N(1) C(8) C(7) 118.15(3) 1_555 1_555 1_555 yes
N(1) C(8) C(9) 121.67(3) 1_555 1_555 1_555 yes
C(7) C(8) C(9) 120.18(3) 1_555 1_555 1_555 yes
C(3) C(9) C(4) 122.27(3) 1_555 1_555 1_555 yes
C(3) C(9) C(8) 117.72(3) 1_555 1_555 1_555 yes
C(4) C(9) C(8) 120.01(3) 1_555 1_555 1_555 yes
C(2) C(10) H(10A) 113.04(4) 1_555 1_555 1_555 yes
C(2) C(10) H(10B) 109.61(3) 1_555 1_555 1_555 yes
H(10A) C(10) H(10B) 111.45(3) 1_555 1_555 1_555 yes
C(7) C(11) H(11A) 112.16(4) 1_555 1_555 1_555 yes
C(7) C(11) H(11B) 113.45(4) 1_555 1_555 1_555 yes
C(7) C(11) H(11C) 110.83(4) 1_555 1_555 1_555 yes
H(11A) C(11) H(11B) 103.76(4) 1_555 1_555 1_555 yes
H(11A) C(11) H(11C) 108.27(4) 1_555 1_555 1_555 yes
H(11B) C(11) H(11C) 108.00(4) 1_555 1_555 1_555 yes

loop_
_geom_bond_atom_site_label_1
_geom_bond_atom_site_label_2
_geom_bond_distance
_geom_bond_site_symmetry_1
_geom_bond_site_symmetry_2
_geom_bond_publ_flag
CL(1) C(1) 1.7416(3) 1_555 1_555 yes
N(1) C(1) 1.3028(5) 1_555 1_555 yes
N(1) C(8) 1.3716(5) 1_555 1_555 yes
C(1) C(2) 1.4248(5) 1_555 1_555 yes
C(2) C(3) 1.3782(5) 1_555 1_555 yes
C(2) C(10) 1.4926(5) 1_555 1_555 yes
C(3) C(9) 1.4162(5) 1_555 1_555 yes
C(3) H(3) 1.077 1_555 1_555 yes
C(4) C(5) 1.3749(6) 1_555 1_555 yes
C(4) C(9) 1.4198(5) 1_555 1_555 yes
C(4) H(4) 1.077 1_555 1_555 yes
C(5) C(6) 1.4170(6) 1_555 1_555 yes
C(5) H(5) 1.077 1_555 1_555 yes
C(6) C(7) 1.3852(6) 1_555 1_555 yes
C(6) H(6) 1.077 1_555 1_555 yes
C(7) C(8) 1.4266(5) 1_555 1_555 yes
C(7) C(11) 1.5031(6) 1_555 1_555 yes
C(8) C(9) 1.4236(5) 1_555 1_555 yes
C(10) H(10A) 1.092 1_555 1_555 yes
C(10) H(10B) 1.092 1_555 1_555 yes
C(11) H(11A) 1.0590 1_555 1_555 yes
C(11) H(11B) 1.0590 1_555 1_555 yes
C(11) H(11C) 1.0590 1_555 1_555 yes

loop_
_geom_torsion_atom_site_label_1
_geom_torsion_atom_site_label_2
_geom_torsion_atom_site_label_3
_geom_torsion_atom_site_label_4
_geom_torsion
_geom_torsion_site_symmetry_1
_geom_torsion_site_symmetry_2
_geom_torsion_site_symmetry_3
_geom_torsion_site_symmetry_4
_geom_torsion_publ_flag
C(8) N(1) C(1) CL(1) -179.45(5) 1_555 1_555 1_555 1_555 yes
C(8) N(1) C(1) C(2) 0.11(3) 1_555 1_555 1_555 1_555 yes
C(1) N(1) C(8) C(7) -179.47(5) 1_555 1_555 1_555 1_555 yes
C(1) N(1) C(8) C(9) 0.68(3) 1_555 1_555 1_555 1_555 yes
CL(1) C(1) C(2) C(3) 178.92(4) 1_555 1_555 1_555 1_555 yes
CL(1) C(1) C(2) C(10) -2.66(3) 1_555 1_555 1_555 1_555 yes
N(1) C(1) C(2) C(3) -0.63(4) 1_555 1_555 1_555 1_555 yes
N(1) C(1) C(2) C(10) 177.79(6) 1_555 1_555 1_555 1_555 yes
C(1) C(2) C(3) C(9) 0.36(3) 1_555 1_555 1_555 1_555 yes
C(1) C(2) C(3) H(3) -179.66(5) 1_555 1_555 1_555 1_555 yes
C(1) C(2) C(10) H(10A) 35.80(3) 1_555 1_555 1_555 1_555 yes
C(1) C(2) C(10) H(10B) 160.79(5) 1_555 1_555 1_555 1_555 yes
C(10) C(2) C(3) C(9) -178.09(5) 1_555 1_555 1_555 1_555 yes
C(10) C(2) C(3) H(3) 1.89(3) 1_555 1_555 1_555 1_555 yes
C(3) C(2) C(10) H(10A) -145.86(5) 1_555 1_555 1_555 1_555 yes
C(3) C(2) C(10) H(10B) -20.87(3) 1_555 1_555 1_555 1_555 yes
C(2) C(3) C(9) C(4) 179.84(5) 1_555 1_555 1_555 1_555 yes
C(2) C(3) C(9) C(8) 0.35(3) 1_555 1_555 1_555 1_555 yes
H(3) C(3) C(9) C(4) -0.14(3) 1_555 1_555 1_555 1_555 yes
H(3) C(3) C(9) C(8) -179.63(5) 1_555 1_555 1_555 1_555 yes
C(5) C(4) C(9) C(3) -178.86(6) 1_555 1_555 1_555 1_555 yes
C(9) C(4) C(5) C(6) -0.30(4) 1_555 1_555 1_555 1_555 yes
C(5) C(4) C(9) C(8) 0.62(4) 1_555 1_555 1_555 1_555 yes
C(9) C(4) C(5) H(5) 177.42(6) 1_555 1_555 1_555 1_555 yes
H(4) C(4) C(5) C(6) -179.24(7) 1_555 1_555 1_555 1_555 yes
H(4) C(4) C(5) H(5) -1.52(4) 1_555 1_555 1_555 1_555 yes
H(4) C(4) C(9) C(3) 0.13(3) 1_555 1_555 1_555 1_555 yes
H(4) C(4) C(9) C(8) 179.61(5) 1_555 1_555 1_555 1_555 yes
C(4) C(5) C(6) C(7) -0.42(4) 1_555 1_555 1_555 1_555 yes
C(4) C(5) C(6) H(6) 177.91(7) 1_555 1_555 1_555 1_555 yes
H(5) C(5) C(6) C(7) -178.18(7) 1_555 1_555 1_555 1_555 yes
H(5) C(5) C(6) H(6) 0.14(4) 1_555 1_555 1_555 1_555 yes
C(5) C(6) C(7) C(8) 0.77(4) 1_555 1_555 1_555 1_555 yes
C(5) C(6) C(7) C(11) -178.84(7) 1_555 1_555 1_555 1_555 yes
H(6) C(6) C(7) C(8) -177.62(6) 1_555 1_555 1_555 1_555 yes
H(6) C(6) C(7) C(11) 2.78(4) 1_555 1_555 1_555 1_555 yes
C(6) C(7) C(8) N(1) 179.72(5) 1_555 1_555 1_555 1_555 yes
C(6) C(7) C(8) C(9) -0.42(4) 1_555 1_555 1_555 1_555 yes
C(6) C(7) C(11) H(11A) 121.72(6) 1_555 1_555 1_555 1_555 yes
C(6) C(7) C(11) H(11B) -121.12(6) 1_555 1_555 1_555 1_555 yes
C(6) C(7) C(11) H(11C) 0.58(4) 1_555 1_555 1_555 1_555 yes
C(11) C(7) C(8) N(1) -0.67(4) 1_555 1_555 1_555 1_555 yes
C(11) C(7) C(8) C(9) 179.19(6) 1_555 1_555 1_555 1_555 yes
C(8) C(7) C(11) H(11A) -57.88(4) 1_555 1_555 1_555 1_555 yes
C(8) C(7) C(11) H(11B) 59.28(4) 1_555 1_555 1_555 1_555 yes
C(8) C(7) C(11) H(11C) -179.02(6) 1_555 1_555 1_555 1_555 yes
N(1) C(8) C(9) C(3) -0.91(3) 1_555 1_555 1_555 1_555 yes
N(1) C(8) C(9) C(4) 179.59(5) 1_555 1_555 1_555 1_555 yes
C(7) C(8) C(9) C(3) 179.24(5) 1_555 1_555 1_555 1_555 yes
C(7) C(8) C(9) C(4) -0.26(3) 1_555 1_555 1_555 1_555 yes

loop_
_atom_site_anharm_gc_c_label
_atom_site_anharm_gc_c_111
_atom_site_anharm_gc_c_222
_atom_site_anharm_gc_c_333
_atom_site_anharm_gc_c_112
_atom_site_anharm_gc_c_122
_atom_site_anharm_gc_c_113
_atom_site_anharm_gc_c_133
_atom_site_anharm_gc_c_223
_atom_site_anharm_gc_c_233
_atom_site_anharm_gc_c_123
Cl(1) 0.00000 0.00161(3) 0.00000 -0.00010(2) -0.00024(1) 0.00000 0.00000 0.00000 0.00000 0.00000
Cl(2) 0.00000 -0.00019(4) 0.00000 0.00000 0.00000 0.00000 0.00000 0.00010(1) -0.00008(1) 0.00000
